data_4061308
loop_
_publ_author_name
'Kumar, S. Shravan'
'Singh, Sanjay'
'Hongjun, Fan'
'Roesky, Herbert W.'
'Vidovic, Denis'
'Magull, J\"org'

_publ_section_title
;
A Planar Dimeric Six-Membered Spirane Aluminum Hydrazide:
Synthesis, X-ray Crystal Structure and Theoretical Studies
of [LAlN(Me)NH]~2~ (L = HC{(2,6-iPr2C6H3N)(CMe)}~2~)
;
_journal_issue 26
_journal_name_full Organometallics
_journal_page_first 6327
_journal_page_last 6329
_journal_paper_doi 10.1021/om049560n
_journal_volume 23
_journal_year 2004
_chemical_formula_sum 'C66 H104 Al2 N8'
_chemical_formula_weight 1063.53
_space_group_IT_number 2
_symmetry_cell_setting triclinic
_symmetry_space_group_name_Hall '-P 1'
_symmetry_space_group_name_H-M 'P -1'
_cell_angle_alpha 87.230(5)
_cell_angle_beta 80.546(4)
_cell_angle_gamma 78.996(4)
_cell_formula_units_Z 1
_cell_length_a 9.0541(5)
_cell_length_b 13.2183(7)
_cell_length_c 13.4469(8)
_cell_measurement_temperature 133(2)
_cell_volume 1558.04(15)
_diffrn_ambient_temperature 133(2)
_exptl_crystal_density_diffrn 1.134
_cod_depositor_comments
;
The following automatic conversions were performed:
'_symmetry_cell_setting' value 'Triclinic' changed to 'triclinic'
according to '/home/saulius/struct/CIF-dictionaries/cif_core.dic'
dictionary named 'cif_core.dic' version 2.4.1 from 2010-06-29.

Automatic conversion script
Id: cif_fix_enum 1527 2010-12-29 10:47:43Z saulius 
;
_cod_database_code 4061308

loop_
_symmetry_equiv_pos_as_xyz
'x, y, z'
'-x, -y, -z'

loop_
_atom_site_label
_atom_site_type_symbol
_atom_site_fract_x
_atom_site_fract_y
_atom_site_fract_z
_atom_site_U_iso_or_equiv
_atom_site_adp_type
_atom_site_occupancy
_atom_site_symmetry_multiplicity
_atom_site_calc_flag
_atom_site_refinement_flags
_atom_site_disorder_assembly
_atom_site_disorder_group
Al1 Al 0.49880(6) 0.01665(4) 0.12884(4) 0.02063(17) Uani 1 1 d . . .
N1 N 0.47692(18) 0.13714(12) 0.20983(12) 0.0213(4) Uani 1 1 d . . .
N2 N 0.52810(17) -0.07925(12) 0.24075(11) 0.0206(3) Uani 1 1 d . . .
N3 N 0.66317(19) 0.00352(14) 0.03324(12) 0.0264(4) Uani 1 1 d . . .
N4 N 0.6674(2) -0.01010(19) -0.07326(14) 0.0386(5) Uani 1 1 d . . .
H4N1 H 0.742(7) -0.073(5) -0.089(4) 0.052(16) Uiso 0.50 1 d P . .
H4N2 H 0.725(7) 0.045(5) -0.112(5) 0.058(17) Uiso 0.50 1 d P . .
C1 C 0.5514(2) 0.23342(16) 0.34149(15) 0.0286(5) Uani 1 1 d . . .
H1A H 0.4481 0.2734 0.3587 0.043 Uiso 1 1 calc R . .
H1B H 0.6137 0.2739 0.2952 0.043 Uiso 1 1 calc R . .
H1C H 0.5966 0.2169 0.4031 0.043 Uiso 1 1 calc R . .
C2 C 0.5449(2) 0.13497(15) 0.29158(14) 0.0224(4) Uani 1 1 d . . .
C3 C 0.6087(2) 0.04321(15) 0.33698(15) 0.0240(4) Uani 1 1 d . . .
H3A H 0.6717 0.0493 0.3855 0.029 Uiso 1 1 calc R . .
C4 C 0.5901(2) -0.05650(15) 0.31881(14) 0.0218(4) Uani 1 1 d . . .
C5 C 0.6396(2) -0.13843(16) 0.39505(15) 0.0272(4) Uani 1 1 d . . .
H5A H 0.5618 -0.1815 0.4124 0.041 Uiso 1 1 calc R . .
H5B H 0.6528 -0.1055 0.4559 0.041 Uiso 1 1 calc R . .
H5C H 0.7364 -0.1814 0.3663 0.041 Uiso 1 1 calc R . .
C6 C 0.3952(2) 0.23738(14) 0.18194(14) 0.0229(4) Uani 1 1 d . . .
C7 C 0.2374(2) 0.26223(16) 0.21478(15) 0.0270(4) Uani 1 1 d . . .
C8 C 0.1606(2) 0.36081(16) 0.19342(16) 0.0306(5) Uani 1 1 d . . .
H8A H 0.0539 0.3788 0.2155 0.037 Uiso 1 1 calc R . .
C9 C 0.2370(3) 0.43248(16) 0.14072(16) 0.0314(5) Uani 1 1 d . . .
H9A H 0.1835 0.4996 0.1275 0.038 Uiso 1 1 calc R . .
C10 C 0.3921(2) 0.40621(16) 0.10722(16) 0.0300(5) Uani 1 1 d . . .
H10A H 0.4436 0.4557 0.0700 0.036 Uiso 1 1 calc R . .
C11 C 0.4748(2) 0.30871(15) 0.12677(15) 0.0244(4) Uani 1 1 d . . .
C12 C 0.1503(2) 0.18723(18) 0.27764(18) 0.0358(5) Uani 1 1 d . . .
H12A H 0.2163 0.1172 0.2716 0.043 Uiso 1 1 calc R . .
C13 C 0.1200(4) 0.2161(3) 0.3891(2) 0.0633(9) Uani 1 1 d . . .
H13A H 0.2166 0.2197 0.4114 0.095 Uiso 1 1 calc R . .
H13B H 0.0723 0.1637 0.4294 0.095 Uiso 1 1 calc R . .
H13C H 0.0518 0.2833 0.3978 0.095 Uiso 1 1 calc R . .
C14 C 0.0023(3) 0.1804(2) 0.2422(2) 0.0532(7) Uani 1 1 d . . .
H14A H 0.0230 0.1609 0.1711 0.080 Uiso 1 1 calc R . .
H14B H -0.0664 0.2475 0.2496 0.080 Uiso 1 1 calc R . .
H14C H -0.0458 0.1284 0.2828 0.080 Uiso 1 1 calc R . .
C15 C 0.6451(2) 0.28424(15) 0.08751(15) 0.0263(4) Uani 1 1 d . . .
H15A H 0.6894 0.2195 0.1220 0.032 Uiso 1 1 calc R . .
C16 C 0.7291(3) 0.36961(17) 0.10873(17) 0.0326(5) Uani 1 1 d . . .
H16A H 0.7068 0.3848 0.1808 0.049 Uiso 1 1 calc R . .
H16B H 0.6950 0.4319 0.0699 0.049 Uiso 1 1 calc R . .
H16C H 0.8391 0.3465 0.0889 0.049 Uiso 1 1 calc R . .
C17 C 0.6719(3) 0.26491(18) -0.02551(16) 0.0347(5) Uani 1 1 d . . .
H17A H 0.6215 0.2087 -0.0386 0.052 Uiso 1 1 calc R . .
H17B H 0.7816 0.2460 -0.0496 0.052 Uiso 1 1 calc R . .
H17C H 0.6299 0.3276 -0.0610 0.052 Uiso 1 1 calc R . .
C18 C 0.4963(2) -0.18286(15) 0.24101(14) 0.0225(4) Uani 1 1 d . . .
C19 C 0.6137(2) -0.26628(15) 0.20982(15) 0.0260(4) Uani 1 1 d . . .
C20 C 0.5782(3) -0.36481(16) 0.21895(17) 0.0321(5) Uani 1 1 d . . .
H20A H 0.6557 -0.4224 0.1980 0.039 Uiso 1 1 calc R . .
C21 C 0.4336(3) -0.38086(17) 0.25756(17) 0.0348(5) Uani 1 1 d . . .
H21A H 0.4130 -0.4489 0.2644 0.042 Uiso 1 1 calc R . .
C22 C 0.3190(3) -0.29791(17) 0.28626(16) 0.0306(5) Uani 1 1 d . . .
H22A H 0.2194 -0.3095 0.3123 0.037 Uiso 1 1 calc R . .
C23 C 0.3467(2) -0.19777(15) 0.27778(14) 0.0250(4) Uani 1 1 d . . .
C24 C 0.7753(2) -0.25382(16) 0.16627(16) 0.0288(5) Uani 1 1 d . . .
H24A H 0.7877 -0.1832 0.1825 0.035 Uiso 1 1 calc R . .
C25 C 0.8011(3) -0.2629(2) 0.05156(18) 0.0418(6) Uani 1 1 d . . .
H25A H 0.7261 -0.2109 0.0233 0.063 Uiso 1 1 calc R . .
H25B H 0.7897 -0.3318 0.0339 0.063 Uiso 1 1 calc R . .
H25C H 0.9041 -0.2520 0.0239 0.063 Uiso 1 1 calc R . .
C26 C 0.8970(3) -0.33225(19) 0.2102(2) 0.0409(6) Uani 1 1 d . . .
H26A H 0.8772 -0.3289 0.2840 0.061 Uiso 1 1 calc R . .
H26B H 0.9979 -0.3161 0.1852 0.061 Uiso 1 1 calc R . .
H26C H 0.8935 -0.4018 0.1896 0.061 Uiso 1 1 calc R . .
C27 C 0.2200(2) -0.10754(16) 0.31303(16) 0.0296(5) Uani 1 1 d . . .
H27A H 0.2449 -0.0451 0.2738 0.035 Uiso 1 1 calc R . .
C28 C 0.2146(3) -0.0866(2) 0.42386(19) 0.0510(7) Uani 1 1 d . . .
H28A H 0.1332 -0.0277 0.4445 0.077 Uiso 1 1 calc R . .
H28B H 0.3125 -0.0709 0.4341 0.077 Uiso 1 1 calc R . .
H28C H 0.1946 -0.1475 0.4644 0.077 Uiso 1 1 calc R . .
C29 C 0.0632(3) -0.1211(2) 0.2937(2) 0.0460(6) Uani 1 1 d . . .
H29A H -0.0105 -0.0572 0.3098 0.069 Uiso 1 1 calc R . .
H29B H 0.0307 -0.1776 0.3363 0.069 Uiso 1 1 calc R . .
H29C H 0.0690 -0.1372 0.2226 0.069 Uiso 1 1 calc R . .
C30 C 0.8144(3) 0.0058(2) 0.05093(19) 0.0488(7) Uani 1 1 d . . .
H30A H 0.8531 0.0618 0.0107 0.073 Uiso 1 1 calc R . .
H30B H 0.8811 -0.0601 0.0316 0.073 Uiso 1 1 calc R . .
H30C H 0.8124 0.0174 0.1226 0.073 Uiso 1 1 calc R . .
C1L C 0.2651(6) -0.4586(4) 0.5651(4) 0.1188(17) Uiso 1 1 d . . .
H1LA H 0.3754 -0.4748 0.5646 0.178 Uiso 1 1 calc R . .
H1LB H 0.2121 -0.4679 0.6336 0.178 Uiso 1 1 calc R . .
H1LC H 0.2358 -0.3870 0.5426 0.178 Uiso 1 1 calc R . .
C2L C 0.2236(5) -0.5267(4) 0.4978(4) 0.1001(13) Uiso 1 1 d . . .
H2LA H 0.2252 -0.5952 0.5313 0.120 Uiso 1 1 calc R . .
H2LB H 0.3019 -0.5354 0.4366 0.120 Uiso 1 1 calc R . .
C3L C 0.0647(5) -0.4895(4) 0.4653(4) 0.1039(14) Uiso 1 1 d . . .
H3LA H 0.0510 -0.4141 0.4528 0.125 Uiso 1 1 calc R . .
H3LB H 0.0649 -0.5220 0.4004 0.125 Uiso 1 1 calc R . .

loop_
_atom_site_aniso_label
_atom_site_aniso_U_11
_atom_site_aniso_U_22
_atom_site_aniso_U_33
_atom_site_aniso_U_23
_atom_site_aniso_U_13
_atom_site_aniso_U_12
Al1 0.0230(3) 0.0201(3) 0.0186(3) 0.0005(2) -0.0036(2) -0.0032(2)
N1 0.0238(8) 0.0193(8) 0.0204(8) 0.0021(6) -0.0033(6) -0.0035(6)
N2 0.0227(8) 0.0195(8) 0.0192(8) 0.0000(6) -0.0028(6) -0.0034(6)
N3 0.0252(9) 0.0347(10) 0.0201(8) -0.0022(7) -0.0054(7) -0.0057(7)
N4 0.0281(10) 0.0686(15) 0.0190(9) -0.0057(9) -0.0015(7) -0.0095(10)
C1 0.0379(12) 0.0249(11) 0.0243(10) -0.0017(8) -0.0068(9) -0.0076(9)
C2 0.0236(9) 0.0225(10) 0.0207(9) -0.0004(8) -0.0008(7) -0.0054(8)
C3 0.0255(10) 0.0262(10) 0.0216(9) 0.0002(8) -0.0075(8) -0.0053(8)
C4 0.0216(9) 0.0239(10) 0.0187(9) 0.0008(8) -0.0014(7) -0.0030(8)
C5 0.0346(11) 0.0242(10) 0.0233(10) 0.0025(8) -0.0092(8) -0.0034(8)
C6 0.0286(10) 0.0180(9) 0.0217(10) -0.0009(7) -0.0056(8) -0.0020(8)
C7 0.0290(11) 0.0255(11) 0.0256(10) -0.0012(8) -0.0041(8) -0.0026(8)
C8 0.0285(11) 0.0285(11) 0.0317(11) -0.0022(9) -0.0037(9) 0.0014(9)
C9 0.0361(12) 0.0224(10) 0.0333(12) 0.0022(9) -0.0081(9) 0.0024(9)
C10 0.0372(12) 0.0225(10) 0.0299(11) 0.0047(8) -0.0056(9) -0.0052(9)
C11 0.0297(10) 0.0222(10) 0.0217(10) 0.0004(8) -0.0060(8) -0.0041(8)
C12 0.0283(11) 0.0287(11) 0.0453(13) 0.0082(10) 0.0021(9) -0.0019(9)
C13 0.0619(18) 0.091(2) 0.0399(15) 0.0261(15) -0.0057(13) -0.0299(17)
C14 0.0435(15) 0.0603(18) 0.0605(17) 0.0088(14) -0.0064(12) -0.0255(13)
C15 0.0300(11) 0.0220(10) 0.0267(11) 0.0028(8) -0.0048(8) -0.0049(8)
C16 0.0352(12) 0.0275(11) 0.0370(12) 0.0029(9) -0.0089(9) -0.0087(9)
C17 0.0357(12) 0.0372(12) 0.0299(12) -0.0017(9) -0.0004(9) -0.0072(10)
C18 0.0300(10) 0.0198(10) 0.0189(9) 0.0024(7) -0.0069(8) -0.0059(8)
C19 0.0324(11) 0.0228(10) 0.0235(10) -0.0005(8) -0.0084(8) -0.0032(8)
C20 0.0412(12) 0.0205(10) 0.0351(12) -0.0006(9) -0.0110(9) -0.0030(9)
C21 0.0486(13) 0.0230(11) 0.0372(12) 0.0050(9) -0.0136(10) -0.0128(10)
C22 0.0360(11) 0.0320(12) 0.0271(11) 0.0055(9) -0.0069(9) -0.0146(9)
C23 0.0305(11) 0.0259(10) 0.0200(10) 0.0016(8) -0.0053(8) -0.0085(8)
C24 0.0303(11) 0.0235(10) 0.0315(11) -0.0033(8) -0.0053(9) -0.0009(8)
C25 0.0419(13) 0.0474(14) 0.0338(13) -0.0068(11) -0.0006(10) -0.0055(11)
C26 0.0339(12) 0.0342(13) 0.0531(15) -0.0019(11) -0.0117(11) 0.0018(10)
C27 0.0280(11) 0.0294(11) 0.0311(11) -0.0011(9) -0.0004(8) -0.0083(9)
C28 0.0377(13) 0.0730(19) 0.0388(14) -0.0204(13) 0.0012(11) -0.0028(13)
C29 0.0306(12) 0.0475(15) 0.0606(17) -0.0065(12) -0.0110(11) -0.0044(11)
C30 0.0311(12) 0.083(2) 0.0353(13) -0.0105(13) -0.0068(10) -0.0132(12)

loop_
_geom_bond_atom_site_label_1
_geom_bond_atom_site_label_2
_geom_bond_distance
_geom_bond_site_symmetry_2
_geom_bond_publ_flag
Al1 N3 1.7867(17) . ?
Al1 N4 1.8047(19) 2_655 ?
Al1 N1 1.9335(17) . ?
Al1 N2 1.9391(16) . ?
N1 C2 1.342(3) . ?
N1 C6 1.453(2) . ?
N2 C4 1.340(3) . ?
N2 C18 1.452(2) . ?
N3 C30 1.434(3) . ?
N3 N4 1.445(2) . ?
N4 Al1 1.8047(19) 2_655 ?
C1 C2 1.508(3) . ?
C2 C3 1.398(3) . ?
C3 C4 1.398(3) . ?
C4 C5 1.511(3) . ?
C6 C7 1.404(3) . ?
C6 C11 1.405(3) . ?
C7 C8 1.396(3) . ?
C7 C12 1.522(3) . ?
C8 C9 1.380(3) . ?
C9 C10 1.384(3) . ?
C10 C11 1.398(3) . ?
C11 C15 1.523(3) . ?
C12 C14 1.514(3) . ?
C12 C13 1.532(4) . ?
C15 C17 1.525(3) . ?
C15 C16 1.537(3) . ?
C18 C19 1.404(3) . ?
C18 C23 1.411(3) . ?
C19 C20 1.395(3) . ?
C19 C24 1.521(3) . ?
C20 C21 1.378(3) . ?
C21 C22 1.380(3) . ?
C22 C23 1.390(3) . ?
C23 C27 1.522(3) . ?
C24 C25 1.529(3) . ?
C24 C26 1.535(3) . ?
C27 C28 1.520(3) . ?
C27 C29 1.529(3) . ?
C1L C2L 1.445(7) . ?
C2L C3L 1.556(6) . ?
C3L C3L 1.435(9) 2_546 ?
